data_4340126
loop_
_publ_author_name
'Kratsch, Jochen'
'Beele, Bj\"orn B'
'Koke, Carsten'
'Denecke, Melissa A.'
'Geist, Andreas'
'Panak, Petra J.'
'Roesky, Peter W.'

_publ_section_title
;
 6-(Tetrazol-5-yl)-2,2'-bipyridine: A Highly Selective Ligand for the
 Separation of Lanthanides(III) and Actinides(III).
;
_journal_issue 17
_journal_name_full 'Inorganic chemistry'
_journal_page_first 8949
_journal_page_last 8958
_journal_paper_doi 10.1021/ic5007549
_journal_volume 53
_journal_year 2014
_chemical_formula_moiety 'C22 H19 N12 O3 Sm, 3.5(H2O)'
_chemical_formula_sum 'C22 H26 N12 O6.5 Sm'
_chemical_formula_weight 712.90
_chemical_name_systematic
; 
 ? 
;
_space_group_IT_number 13
_symmetry_cell_setting monoclinic
_symmetry_Int_Tables_number 13
_symmetry_space_group_name_Hall '-P 2yac'
_symmetry_space_group_name_H-M 'P 1 2/n 1'
_atom_sites_solution_hydrogens geom
_atom_sites_solution_primary direct
_atom_sites_solution_secondary difmap
_audit_creation_method SHELXL-97
_cell_angle_alpha 90.00
_cell_angle_beta 106.18
_cell_angle_gamma 90.00
_cell_formula_units_Z 2
_cell_length_a 11.052
_cell_length_b 11.334
_cell_length_c 12.725
_cell_measurement_reflns_used 5897
_cell_measurement_temperature 100(2)
_cell_measurement_theta_max 24.05
_cell_measurement_theta_min 1.79
_cell_volume 1530.841
_computing_cell_refinement 'STOE X-AREA'
_computing_data_collection 'STOE X-AREA'
_computing_data_reduction 'STOE X-RED'
_computing_molecular_graphics 'Diamond 3.2g'
_computing_publication_material 'OLEX2, Microsoft Word'
_computing_structure_refinement 'SHELXL-97 (Sheldrick, 1997)'
_computing_structure_solution 'SHELXS-97 (Sheldrick, 1990)'
_diffrn_ambient_temperature 100(2)
_diffrn_detector_area_resol_mean 5.81
_diffrn_measured_fraction_theta_full 0.981
_diffrn_measured_fraction_theta_max 0.981
_diffrn_measurement_device_type 'STOE Stadivari'
_diffrn_measurement_method 'rotation method'
_diffrn_radiation_monochromator graphite
_diffrn_radiation_source 'fine-focus sealed tube'
_diffrn_radiation_type MoK\a
_diffrn_radiation_wavelength 0.71073
_diffrn_reflns_av_R_equivalents 0.1524
_diffrn_reflns_av_sigmaI/netI 0.1159
_diffrn_reflns_limit_h_max 13
_diffrn_reflns_limit_h_min -13
_diffrn_reflns_limit_k_max 13
_diffrn_reflns_limit_k_min -13
_diffrn_reflns_limit_l_max 15
_diffrn_reflns_limit_l_min -15
_diffrn_reflns_number 11005
_diffrn_reflns_theta_full 25.66
_diffrn_reflns_theta_max 25.66
_diffrn_reflns_theta_min 1.80
_exptl_absorpt_coefficient_mu 1.975
_exptl_absorpt_correction_T_max 0.9897
_exptl_absorpt_correction_T_min 0.8214
_exptl_absorpt_correction_type integration
_exptl_absorpt_process_details 'STOE X-SHAPE & X-RED'
_exptl_crystal_colour colorless
_exptl_crystal_density_diffrn 1.547
_exptl_crystal_density_method 'not measured'
_exptl_crystal_description prism
_exptl_crystal_F_000 712
_exptl_crystal_size_max 0.144
_exptl_crystal_size_mid 0.078
_exptl_crystal_size_min 0.009
_refine_diff_density_max 2.017
_refine_diff_density_min -0.759
_refine_diff_density_rms 0.226
_refine_ls_extinction_method none
_refine_ls_goodness_of_fit_ref 0.962
_refine_ls_hydrogen_treatment constr
_refine_ls_matrix_type full
_refine_ls_number_parameters 180
_refine_ls_number_reflns 2863
_refine_ls_number_restraints 0
_refine_ls_restrained_S_all 0.962
_refine_ls_R_factor_all 0.1303
_refine_ls_R_factor_gt 0.0870
_refine_ls_shift/su_max 0.000
_refine_ls_shift/su_mean 0.000
_refine_ls_structure_factor_coef Fsqd
_refine_ls_weighting_details 'calc w=1/[\s^2^(Fo^2^)+(0.1382P)^2^+0.0000P] where P=(Fo^2^+2Fc^2^)/3'
_refine_ls_weighting_scheme calc
_refine_ls_wR_factor_gt 0.2090
_refine_ls_wR_factor_ref 0.2364
_reflns_number_gt 1734
_reflns_number_total 2863
_reflns_threshold_expression >2sigma(I)
_cod_data_source_file ic5007549_si_002.cif
_cod_data_source_block 1
_cod_depositor_comments 'Adding full bibliography for 4340125--4340127.cif.'
_cod_original_cell_volume 1530.9
_cod_original_sg_symbol_H-M P2/n
_cod_original_formula_sum 'C22 H26 N12 O6.50 Sm'
_cod_database_code 4340126

loop_
_symmetry_equiv_pos_as_xyz
'x, y, z'
'-x+1/2, y, -z+1/2'
'-x, -y, -z'
'x-1/2, -y, z-1/2'

loop_
_atom_site_label
_atom_site_type_symbol
_atom_site_fract_x
_atom_site_fract_y
_atom_site_fract_z
_atom_site_U_iso_or_equiv
_atom_site_adp_type
_atom_site_occupancy
_atom_site_symmetry_multiplicity
_atom_site_calc_flag
_atom_site_refinement_flags
_atom_site_disorder_assembly
_atom_site_disorder_group
Sm Sm 0.7500 0.69417(10) 0.7500 0.0620(4) Uani 1 2 d S . .
C6 C 0.9213(12) 0.7138(13) 0.5577(11) 0.074(4) Uani 1 1 d . . .
N1 N 0.7617(8) 0.5765(10) 0.5757(7) 0.061(3) Uani 1 1 d . . .
N2 N 0.9238(11) 0.7533(13) 0.6574(10) 0.076(3) Uani 1 1 d . B .
C4 C 0.7004(11) 0.4071(15) 0.4600(9) 0.077(4) Uani 1 1 d . . .
H4 H 0.6496 0.3386 0.4409 0.092 Uiso 1 1 calc R B .
C2 C 0.8542(12) 0.5401(17) 0.4299(10) 0.080(5) Uani 1 1 d . . .
H2 H 0.9095 0.5643 0.3887 0.096 Uiso 1 1 calc R B .
C3 C 0.7835(12) 0.4381(17) 0.4027(10) 0.081(5) Uani 1 1 d . B .
H3 H 0.7925 0.3899 0.3443 0.097 Uiso 1 1 calc R . .
C10 C 1.0026(17) 0.8405(16) 0.6998(17) 0.096(5) Uani 1 1 d . . .
H10 H 0.9873 0.8752 0.7629 0.115 Uiso 1 1 calc R A 1
C7A C 0.972(3) 0.745(4) 0.477(3) 0.081(10) Uiso 0.50 1 d P B 2
H7A H 0.9590 0.7101 0.4067 0.097 Uiso 0.50 1 calc PR B 2
C1 C 0.8429(11) 0.6065(14) 0.5190(9) 0.067(4) Uani 1 1 d . B .
C5 C 0.6919(11) 0.4777(14) 0.5465(9) 0.068(4) Uani 1 1 d . B .
C9A C 1.064(3) 0.898(3) 0.631(3) 0.072(8) Uiso 0.50 1 d P B 2
H9A H 1.1093 0.9691 0.6532 0.086 Uiso 0.50 1 calc PR B 2
O2 O 0.9082(9) 0.7679(10) 0.9124(7) 0.078(3) Uani 1 1 d . . .
N6 N 0.5255(10) 0.3651(13) 0.5963(8) 0.076(3) Uani 1 1 d . B .
N3 N 0.6044(8) 0.5197(11) 0.6988(7) 0.066(3) Uani 1 1 d . . .
O1 O 0.7500 0.9084(13) 0.7500 0.077(4) Uani 1 2 d S . .
C11 C 0.6068(10) 0.4509(13) 0.6128(8) 0.062(3) Uani 1 1 d . B .
N4 N 0.5167(8) 0.4680(12) 0.7414(8) 0.068(3) Uani 1 1 d . B .
N5 N 0.4701(10) 0.3750(13) 0.6815(8) 0.074(3) Uani 1 1 d . . .
C8A C 1.055(3) 0.848(3) 0.526(3) 0.068(7) Uiso 0.50 1 d P B 2
H8A H 1.1050 0.8824 0.4844 0.081 Uiso 0.50 1 calc PR B 2
O4 O 1.0934(8) 0.9780(8) 0.9663(7) 0.064(2) Uiso 1 1 d . . .
O5 O 0.3518(16) 0.1591(16) 0.7124(14) 0.067(4) Uiso 0.50 1 d P . .
O3 O 0.7500 1.098(2) 0.7500 0.074(7) Uiso 0.50 2 d SP . .
C7B C 1.002(3) 0.775(3) 0.508(2) 0.053(7) Uiso 0.50 1 d P B 1
H7B H 0.9989 0.7603 0.4341 0.064 Uiso 0.50 1 calc PR B 1
C8B C 1.096(3) 0.866(3) 0.576(3) 0.078(8) Uiso 0.50 1 d P B 1
H8B H 1.1503 0.9041 0.5406 0.094 Uiso 0.50 1 calc PR B 1
C9B C 1.105(4) 0.892(4) 0.670(4) 0.095(12) Uiso 0.50 1 d P B 1
H9B H 1.1698 0.9392 0.7156 0.114 Uiso 0.50 1 calc PR B 1

loop_
_atom_site_aniso_label
_atom_site_aniso_U_11
_atom_site_aniso_U_22
_atom_site_aniso_U_33
_atom_site_aniso_U_23
_atom_site_aniso_U_13
_atom_site_aniso_U_12
Sm 0.0496(5) 0.0883(8) 0.0484(5) 0.000 0.0140(3) 0.000
C6 0.065(7) 0.095(12) 0.071(8) 0.024(8) 0.035(6) 0.017(7)
N1 0.048(5) 0.093(8) 0.044(4) 0.004(5) 0.016(4) 0.013(5)
N2 0.060(6) 0.091(8) 0.079(7) 0.011(7) 0.025(5) -0.001(6)
C4 0.055(6) 0.123(13) 0.050(6) -0.023(7) 0.010(5) 0.014(7)
C2 0.052(7) 0.142(15) 0.050(6) 0.022(8) 0.019(5) 0.018(8)
C3 0.051(6) 0.141(15) 0.053(6) -0.005(8) 0.020(5) 0.021(8)
C10 0.089(11) 0.090(13) 0.115(13) 0.007(10) 0.039(10) -0.008(9)
C1 0.049(6) 0.108(12) 0.046(6) 0.014(6) 0.016(5) 0.018(7)
C5 0.046(6) 0.111(12) 0.045(6) -0.005(7) 0.012(5) 0.004(7)
O2 0.077(6) 0.096(8) 0.055(5) 0.007(5) 0.006(4) -0.010(5)
N6 0.053(5) 0.120(10) 0.053(5) -0.012(6) 0.010(4) 0.002(6)
N3 0.042(5) 0.107(9) 0.048(5) -0.002(5) 0.012(4) -0.001(5)
O1 0.064(7) 0.085(10) 0.072(7) 0.000 0.001(6) 0.000
C11 0.046(6) 0.098(10) 0.039(5) -0.001(6) 0.009(4) 0.007(6)
N4 0.037(4) 0.116(10) 0.051(5) -0.010(6) 0.013(4) -0.004(5)
N5 0.057(6) 0.116(10) 0.053(5) -0.005(6) 0.022(5) -0.008(6)

loop_
_atom_type_symbol
_atom_type_description
_atom_type_scat_dispersion_real
_atom_type_scat_dispersion_imag
_atom_type_scat_source
C C 0.0033 0.0016 'International Tables Vol C Tables 4.2.6.8 and 6.1.1.4'
H H 0.0000 0.0000 'International Tables Vol C Tables 4.2.6.8 and 6.1.1.4'
N N 0.0061 0.0033 'International Tables Vol C Tables 4.2.6.8 and 6.1.1.4'
O O 0.0106 0.0060 'International Tables Vol C Tables 4.2.6.8 and 6.1.1.4'
Sm Sm -0.1638 3.4418 'International Tables Vol C Tables 4.2.6.8 and 6.1.1.4'

loop_
_geom_angle_atom_site_label_1
_geom_angle_atom_site_label_2
_geom_angle_atom_site_label_3
_geom_angle
_geom_angle_site_symmetry_1
_geom_angle_site_symmetry_3
O1 Sm O2 70.1(3) . .
O1 Sm O2 70.1(3) . 2_656
O2 Sm O2 140.2(5) . 2_656
O1 Sm N3 141.8(2) . .
O2 Sm N3 137.7(3) . .
O2 Sm N3 78.2(4) 2_656 .
O1 Sm N3 141.8(2) . 2_656
O2 Sm N3 78.2(4) . 2_656
O2 Sm N3 137.7(3) 2_656 2_656
N3 Sm N3 76.5(5) . 2_656
O1 Sm N2 75.1(3) . .
O2 Sm N2 81.4(4) . .
O2 Sm N2 88.5(4) 2_656 .
N3 Sm N2 125.7(4) . .
N3 Sm N2 79.7(4) 2_656 .
O1 Sm N2 75.1(3) . 2_656
O2 Sm N2 88.5(4) . 2_656
O2 Sm N2 81.4(4) 2_656 2_656
N3 Sm N2 79.7(4) . 2_656
N3 Sm N2 125.7(4) 2_656 2_656
N2 Sm N2 150.2(6) . 2_656
O1 Sm N1 120.6(2) . 2_656
O2 Sm N1 69.6(3) . 2_656
O2 Sm N1 134.0(3) 2_656 2_656
N3 Sm N1 68.9(3) . 2_656
N3 Sm N1 63.9(3) 2_656 2_656
N2 Sm N1 136.9(3) . 2_656
N2 Sm N1 62.1(4) 2_656 2_656
O1 Sm N1 120.6(2) . .
O2 Sm N1 134.0(3) . .
O2 Sm N1 69.6(3) 2_656 .
N3 Sm N1 63.9(3) . .
N3 Sm N1 68.9(3) 2_656 .
N2 Sm N1 62.1(4) . .
N2 Sm N1 136.9(3) 2_656 .
N1 Sm N1 118.8(5) 2_656 .
N2 C6 C7A 137(2) . .
N2 C6 C7B 114.2(19) . .
C7A C6 C7B 23.3(18) . .
N2 C6 C1 116.2(11) . .
C7A C6 C1 107(2) . .
C7B C6 C1 129.4(18) . .
C1 N1 C5 118.6(11) . .
C1 N1 Sm 121.6(9) . .
C5 N1 Sm 119.7(7) . .
C10 N2 C6 118.2(13) . .
C10 N2 Sm 119.3(11) . .
C6 N2 Sm 121.3(10) . .
C3 C4 C5 118.7(15) . .
C3 C4 H4 120.7 . .
C5 C4 H4 120.7 . .
C3 C2 C1 118.8(12) . .
C3 C2 H2 120.6 . .
C1 C2 H2 120.6 . .
C4 C3 C2 119.8(13) . .
C4 C3 H3 120.1 . .
C2 C3 H3 120.1 . .
N2 C10 C9A 118(2) . .
N2 C10 C9B 133(2) . .
C9A C10 C9B 23.7(19) . .
N2 C10 H10 113.6 . .
C9A C10 H10 124.3 . .
C9B C10 H10 113.6 . .
C6 C7A C8A 103(3) . .
C6 C7A H7A 128.7 . .
C8A C7A H7A 128.7 . .
N1 C1 C2 121.6(14) . .
N1 C1 C6 116.3(11) . .
C2 C1 C6 122.1(12) . .
N1 C5 C4 122.5(12) . .
N1 C5 C11 115.1(11) . .
C4 C5 C11 122.5(14) . .
C10 C9A C8A 119(3) . .
C10 C9A H9A 120.7 . .
C8A C9A H9A 120.7 . .
C11 N6 N5 104.4(11) . .
C11 N3 N4 104.5(11) . .
C11 N3 Sm 120.5(8) . .
N4 N3 Sm 135.0(8) . .
N6 C11 N3 113.2(10) . .
N6 C11 C5 126.1(12) . .
N3 C11 C5 120.7(13) . .
N5 N4 N3 108.6(9) . .
N4 N5 N6 109.3(10) . .
C9A C8A C7A 125(3) . .
C9A C8A H8A 117.6 . .
C7A C8A H8A 117.6 . .
C6 C7B C8B 119(2) . .
C6 C7B H7B 120.3 . .
C8B C7B H7B 120.3 . .
C9B C8B C7B 125(4) . .
C9B C8B H8B 117.4 . .
C7B C8B H8B 117.4 . .
C8B C9B C10 108(4) . .
C8B C9B H9B 126.0 . .
C10 C9B H9B 126.0 . .

loop_
_geom_bond_atom_site_label_1
_geom_bond_atom_site_label_2
_geom_bond_distance
_geom_bond_site_symmetry_2
Sm O1 2.428(15) .
Sm O2 2.452(9) .
Sm O2 2.452(9) 2_656
Sm N3 2.518(11) .
Sm N3 2.518(11) 2_656
Sm N2 2.606(11) .
Sm N2 2.606(11) 2_656
Sm N1 2.623(10) 2_656
Sm N1 2.623(9) .
C6 N2 1.339(19) .
C6 C7A 1.35(4) .
C6 C7B 1.41(3) .
C6 C1 1.49(2) .
N1 C1 1.342(15) .
N1 C5 1.352(18) .
N2 C10 1.33(2) .
C4 C3 1.368(19) .
C4 C5 1.384(18) .
C4 H4 0.9500 .
C2 C3 1.38(2) .
C2 C1 1.40(2) .
C2 H2 0.9500 .
C3 H3 0.9500 .
C10 C9A 1.41(4) .
C10 C9B 1.42(4) .
C10 H10 0.9500 .
C7A C8A 1.51(5) .
C7A H7A 0.9500 .
C5 C11 1.460(16) .
C9A C8A 1.42(5) .
C9A H9A 0.9500 .
N6 C11 1.300(18) .
N6 N5 1.389(14) .
N3 C11 1.350(16) .
N3 N4 1.367(14) .
N4 N5 1.318(16) .
C8A H8A 0.9500 .
C7B C8B 1.54(5) .
C7B H7B 0.9500 .
C8B C9B 1.21(5) .
C8B H8B 0.9500 .
C9B H9B 0.9500 .
